data_2101757
loop_
_publ_author_name
'Marsh, R. E.'

_publ_section_title
;
 The perils of <i>Cc</i> revisited
;
_journal_issue 2
_journal_name_full 'Acta Crystallographica Section B'
_journal_page_first 317
_journal_page_last 322
_journal_paper_doi 10.1107/S010876819601381X
_journal_volume 53
_journal_year 1997
_chemical_formula_moiety 'C32 H48 O14 Na2 I2'
_chemical_formula_sum 'C32 H48 I2 Na2 O14'
_space_group_IT_number 43
_symmetry_cell_setting orthorhombic
_symmetry_space_group_name_Hall 'F 2 -2d'
_symmetry_space_group_name_H-M 'F d d 2'
_audit_creation_method CSD-QUEST3D-V5
_cell_angle_alpha 90
_cell_angle_beta 90
_cell_angle_gamma 90
_cell_formula_units_Z 8
_cell_length_a 16.153
_cell_length_b 43.501
_cell_length_c 11.429
_cell_volume 8030.834
_cod_data_source_file an0533.cif
_cod_data_source_block CSD_CIF_MIF_KEPGIV01
_cod_depositor_comments
;

  Added moiety chemical formula from Marsh (1997) paper. The summary
  chemical formula is calculated from moiety formula using 'AdHocParser'
  (svn://www.crystallography.net/cod-tools/trunk/Formulae/AdHocParser.yp,
  revision 1441.)

  Removing 24 atoms which were symmetric equivalents of the atoms from
  the asymmetric unit.

  Andrius Merkys
  2013-11-06
;
_cod_database_code 2101757

loop_
_symmetry_equiv_pos_as_xyz
x,y,z
-x,-y,z
1/4-x,1/4+y,1/4+z
3/4+x,3/4-y,1/4+z
x,1/2+y,1/2+z
-x,1/2-y,1/2+z
1/4-x,3/4+y,3/4+z
3/4+x,1/4-y,3/4+z
1/2+x,y,1/2+z
1/2-x,-y,1/2+z
3/4-x,1/4+y,3/4+z
1/4+x,3/4-y,3/4+z
1/2+x,1/2+y,z
1/2-x,1/2-y,z
3/4-x,3/4+y,1/4+z
1/4+x,1/4-y,1/4+z

loop_
_atom_site_label
_atom_site_fract_x
_atom_site_fract_y
_atom_site_fract_z
_atom_site_type_symbol
I1 .3979 -.1561 -.1074 I
Na1 .4668 .3045 -.0305 Na
O1 .4096 .2636 -.1438 O
O2 .3756 .3196 -.2093 O
O3 .532 .3390 -.1678 O
O4 .609 .2900 -.0784 O
O5 .512 .2639 .0976 O
O6 .350 .2844 .0885 O
O7 .478 .3460 .0975 O
C1 .336 .2574 -.1620 C
C2 .294 .3127 -.2027 C
C3 .232 .334 -.214 C
C4 .150 .326 -.204 C
C5 .129 .296 -.180 C
C6 .310 .2254 -.1722 C
C7 .274 .2820 -.1814 C
C8 .398 .350 -.242 C
C9 .490 .350 -.266 C
C10 .619 .334 -.190 C
C11 .652 .316 -.084 C
C12 .638 .268 .005 C
C13 .575 .246 .045 C
C14 .446 .246 .137 C
C15 .380 .268 .185 C
C16 .282 .302 .119 C

loop_
_atom_type_symbol
C
I
Na
O
